data_2218605
loop_
_publ_author_name
'Qian, Qun'
'Zhang, Jun'
'Zhang, Min'
'He, Xiang'
'Xia, YiBen'

_publ_section_title
;3,5-Bis[1-acetyl-5-(4-chlorophenyl)-4,5-dihydro-1<i>H</i>-pyrazol-3-yl]-2,6-dimethylpyridine
 tetrahydrofuran solvate
;
_journal_coeditor_code BH2175
_journal_issue 7
_journal_name_full 'Acta Crystallographica Section E'
_journal_page_first o1334
_journal_paper_doi 10.1107/S1600536808018497
_journal_volume 64
_journal_year 2008
_chemical_formula_iupac 'C29 H27 Cl2 N5 O2, C4 H8 O'
_chemical_formula_moiety 'C29 H27 Cl2 N5 O2, C4 H8 O'
_chemical_formula_sum 'C33 H35 Cl2 N5 O3'
_chemical_formula_weight 620.56
_chemical_melting_point_gt 489
_chemical_melting_point_lt 491
_chemical_name_systematic
;
3,5-Bis[1-acetyl-5-(4-chlorophenyl)-4,5-dihydro-1<i>H</i>-pyrazol-3-yl]-\
2,6-dimethylpyridine tetrahydrofuran solvate
;
_space_group_IT_number 14
_symmetry_cell_setting monoclinic
_symmetry_space_group_name_Hall '-P 2ybc'
_symmetry_space_group_name_H-M 'P 1 21/c 1'
_atom_sites_solution_hydrogens geom
_atom_sites_solution_primary direct
_atom_sites_solution_secondary difmap
_audit_creation_method SHELXL-97
_cell_angle_alpha 90.00
_cell_angle_beta 98.69(3)
_cell_angle_gamma 90.00
_cell_formula_units_Z 4
_cell_length_a 16.888(3)
_cell_length_b 11.180(2)
_cell_length_c 17.313(4)
_cell_measurement_temperature 293(2)
_cell_measurement_theta_max 20.83
_cell_measurement_theta_min 2.19
_cell_volume 3231.3(11)
_computing_cell_refinement 'SAINT (Bruker, 2000)'
_computing_data_collection 'SMART (Bruker, 2000)'
_computing_data_reduction 'SAINT (Bruker, 2000)'
_computing_molecular_graphics 'SHELXTL (Sheldrick, 2008)'
_computing_publication_material 'SHELXTL (Sheldrick, 2008)'
_computing_structure_refinement 'SHELXL97 (Sheldrick, 2008)'
_computing_structure_solution 'SHELXS97 (Sheldrick, 2008)'
_diffrn_ambient_temperature 293(2)
_diffrn_measured_fraction_theta_full 0.998
_diffrn_measured_fraction_theta_max 0.998
_diffrn_measurement_device_type 'Bruker SMART CCD area-detector'
_diffrn_measurement_method \w
_diffrn_radiation_monochromator graphite
_diffrn_radiation_source 'fine-focus sealed tube'
_diffrn_radiation_type MoK\a
_diffrn_radiation_wavelength 0.71073
_diffrn_reflns_av_R_equivalents 0.0371
_diffrn_reflns_av_sigmaI/netI 0.0622
_diffrn_reflns_limit_h_max 17
_diffrn_reflns_limit_h_min -20
_diffrn_reflns_limit_k_max 13
_diffrn_reflns_limit_k_min -13
_diffrn_reflns_limit_l_max 20
_diffrn_reflns_limit_l_min -14
_diffrn_reflns_number 16422
_diffrn_reflns_theta_full 25.05
_diffrn_reflns_theta_max 25.05
_diffrn_reflns_theta_min 2.18
_exptl_absorpt_coefficient_mu 0.242
_exptl_absorpt_correction_T_max 0.9762
_exptl_absorpt_correction_T_min 0.9532
_exptl_absorpt_correction_type multi-scan
_exptl_absorpt_process_details '(SADABS; Sheldrick, 1996)'
_exptl_crystal_colour colourless
_exptl_crystal_density_diffrn 1.276
_exptl_crystal_density_method 'not measured'
_exptl_crystal_description prism
_exptl_crystal_F_000 1304
_exptl_crystal_size_max 0.20
_exptl_crystal_size_mid 0.20
_exptl_crystal_size_min 0.10
_refine_diff_density_max 0.308
_refine_diff_density_min -0.358
_refine_ls_extinction_coef 0.0020(6)
_refine_ls_extinction_expression Fc^*^=kFc[1+0.001xFc^2^\l^3^/sin(2\q)]^-1/4^
_refine_ls_extinction_method 'SHELXL97 (Sheldrick, 2008)'
_refine_ls_goodness_of_fit_ref 0.947
_refine_ls_hydrogen_treatment constr
_refine_ls_matrix_type full
_refine_ls_number_parameters 393
_refine_ls_number_reflns 5715
_refine_ls_number_restraints 0
_refine_ls_restrained_S_all 0.947
_refine_ls_R_factor_all 0.1175
_refine_ls_R_factor_gt 0.0546
_refine_ls_shift/su_max 0.000
_refine_ls_shift/su_mean 0.000
_refine_ls_structure_factor_coef Fsqd
_refine_ls_weighting_details 'calc w=1/[\s^2^(Fo^2^)+(0.0811P)^2^] where P=(Fo^2^+2Fc^2^)/3'
_refine_ls_weighting_scheme calc
_refine_ls_wR_factor_gt 0.1427
_refine_ls_wR_factor_ref 0.1710
_reflns_number_gt 2714
_reflns_number_total 5715
_reflns_threshold_expression I>2\s(I)
_cod_data_source_file bh2175.cif
_cod_data_source_block I
_cod_original_cell_volume 3231.5(11)
_cod_original_sg_symbol_H-M 'P 21/c'
_cod_database_code 2218605
_cod_database_fobs_code 2218605

loop_
_symmetry_equiv_pos_as_xyz
'x, y, z'
'-x, y+1/2, -z+1/2'
'-x, -y, -z'
'x, -y-1/2, z-1/2'

loop_
_atom_site_type_symbol
_atom_site_label
_atom_site_fract_x
_atom_site_fract_y
_atom_site_fract_z
_atom_site_U_iso_or_equiv
_atom_site_adp_type
_atom_site_calc_flag
_atom_site_refinement_flags
_atom_site_occupancy
C C1 0.60818(16) 0.4491(2) 0.07953(16) 0.0487(7) Uani d . 1
C C2 0.61080(17) 0.4038(2) 0.00456(17) 0.0545(8) Uani d . 1
C C3 0.5585(2) 0.3053(3) -0.03305(18) 0.0768(10) Uani d . 1
H H3A 0.5763 0.2822 -0.0810 0.115 Uiso calc R 1
H H3B 0.5041 0.3327 -0.0438 0.115 Uiso calc R 1
H H3C 0.5617 0.2378 0.0015 0.115 Uiso calc R 1
N N1 0.66326(15) 0.4459(2) -0.03987(13) 0.0595(7) Uani d . 1
C C5 0.71460(17) 0.5337(3) -0.01436(16) 0.0567(8) Uani d . 1
C C6 0.7692(2) 0.5687(3) -0.07116(18) 0.0774(10) Uani d . 1
H H6A 0.7591 0.5185 -0.1165 0.116 Uiso calc R 1
H H6B 0.8239 0.5594 -0.0470 0.116 Uiso calc R 1
H H6C 0.7597 0.6507 -0.0863 0.116 Uiso calc R 1
C C7 0.71516(16) 0.5856(2) 0.05992(16) 0.0497(7) Uani d . 1
C C8 0.55499(17) 0.4029(3) 0.13232(16) 0.0515(7) Uani d . 1
C C9 0.56623(19) 0.4295(3) 0.21808(17) 0.0738(10) Uani d . 1
H H9A 0.5641 0.5149 0.2275 0.089 Uiso calc R 1
H H9B 0.6170 0.3986 0.2440 0.089 Uiso calc R 1
C C10 0.49590(18) 0.3651(3) 0.24637(16) 0.0605(8) Uani d . 1
H H10 0.5166 0.3034 0.2843 0.073 Uiso calc R 1
C C11 0.43991(17) 0.4448(3) 0.28162(16) 0.0556(8) Uani d . 1
C C12 0.4319(2) 0.4375(3) 0.35906(19) 0.0790(10) Uani d . 1
H H12 0.4622 0.3818 0.3906 0.095 Uiso calc R 1
C C13 0.3796(2) 0.5111(3) 0.3915(2) 0.0890(11) Uani d . 1
H H13 0.3751 0.5048 0.4442 0.107 Uiso calc R 1
C C14 0.3353(2) 0.5921(3) 0.3460(2) 0.0743(10) Uani d . 1
C C15 0.3422(2) 0.6030(3) 0.2690(2) 0.0839(11) Uani d . 1
H H15 0.3123 0.6597 0.2380 0.101 Uiso calc R 1
C C16 0.3946(2) 0.5282(3) 0.23771(19) 0.0773(10) Uani d . 1
H H16 0.3989 0.5352 0.1850 0.093 Uiso calc R 1
C C17 0.40085(19) 0.2213(3) 0.1693(2) 0.0646(9) Uani d . 1
C C18 0.3759(2) 0.1615(3) 0.0924(2) 0.0840(11) Uani d . 1
H H18A 0.4167 0.1062 0.0826 0.126 Uiso calc R 1
H H18B 0.3683 0.2206 0.0517 0.126 Uiso calc R 1
H H18C 0.3266 0.1191 0.0934 0.126 Uiso calc R 1
C C19 0.76779(17) 0.6835(2) 0.09060(17) 0.0533(7) Uani d . 1
C C20 0.82785(18) 0.8467(3) 0.16815(18) 0.0634(8) Uani d . 1
H H20 0.7995 0.9234 0.1628 0.076 Uiso calc R 1
C C21 0.7666(2) 0.7438(3) 0.16844(18) 0.0712(9) Uani d . 1
H H21A 0.7830 0.6890 0.2113 0.085 Uiso calc R 1
H H21B 0.7137 0.7746 0.1726 0.085 Uiso calc R 1
C C22 0.9101(2) 0.8921(3) 0.0629(2) 0.0842(11) Uani d . 1
C C23 0.9350(3) 0.8490(4) -0.0120(2) 0.1197(17) Uani d . 1
H H23A 0.9754 0.9012 -0.0265 0.179 Uiso calc R 1
H H23B 0.8894 0.8489 -0.0526 0.179 Uiso calc R 1
H H23C 0.9560 0.7693 -0.0049 0.179 Uiso calc R 1
C C24 0.89355(19) 0.8516(3) 0.23768(18) 0.0601(8) Uani d . 1
C C25 0.9417(2) 0.7542(3) 0.2596(2) 0.0760(10) Uani d . 1
H H25 0.9321 0.6827 0.2324 0.091 Uiso calc R 1
C C26 1.0037(3) 0.7608(4) 0.3210(2) 0.0918(12) Uani d . 1
H H26 1.0359 0.6945 0.3353 0.110 Uiso calc R 1
C C27 1.0171(3) 0.8655(5) 0.3602(2) 0.0953(12) Uani d . 1
C C28 0.9697(3) 0.9627(4) 0.3417(2) 0.0921(12) Uani d . 1
H H28 0.9789 1.0331 0.3703 0.111 Uiso calc R 1
C C29 0.9079(2) 0.9559(3) 0.2799(2) 0.0767(10) Uani d . 1
H H29 0.8755 1.0223 0.2667 0.092 Uiso calc R 1
C C30 0.7975(7) 0.4446(8) 0.3062(6) 0.264(6) Uani d . 1
H H30A 0.7778 0.4645 0.2521 0.317 Uiso calc R 1
H H30B 0.8069 0.5180 0.3359 0.317 Uiso calc R 1
C C31 0.8602(6) 0.3835(13) 0.3112(7) 0.272(6) Uani d . 1
H H31A 0.9071 0.4317 0.3291 0.327 Uiso calc R 1
H H31B 0.8659 0.3474 0.2614 0.327 Uiso calc R 1
C C32 0.8479(8) 0.2933(8) 0.3685(10) 0.309(7) Uani d . 1
H H32A 0.8321 0.2176 0.3435 0.371 Uiso calc R 1
H H32B 0.8961 0.2815 0.4060 0.371 Uiso calc R 1
C C33 0.7871(7) 0.3404(12) 0.4042(4) 0.259(5) Uani d . 1
H H33A 0.7612 0.2811 0.4327 0.311 Uiso calc R 1
H H33B 0.8041 0.4083 0.4374 0.311 Uiso calc R 1
Cl Cl1 1.09785(9) 0.87718(15) 0.43586(8) 0.1632(7) Uani d . 1
Cl Cl2 0.26751(7) 0.68157(10) 0.38565(7) 0.1173(5) Uani d . 1
C C4 0.66139(16) 0.5401(2) 0.10563(15) 0.0507(7) Uani d . 1
H H4A 0.6610 0.5716 0.1553 0.061 Uiso calc R 1
N N2 0.49515(14) 0.3347(2) 0.10922(13) 0.0552(6) Uani d . 1
N N3 0.45775(15) 0.3068(2) 0.17305(14) 0.0623(7) Uani d . 1
N N4 0.82032(15) 0.7275(2) 0.05271(14) 0.0632(7) Uani d . 1
N N5 0.85993(15) 0.8201(2) 0.09521(14) 0.0677(7) Uani d . 1
O O1 0.37297(14) 0.19533(19) 0.22848(14) 0.0840(7) Uani d . 1
O O2 0.93475(17) 0.9838(2) 0.09668(14) 0.1037(9) Uani d . 1
O O3 0.7430(3) 0.3717(6) 0.3371(5) 0.261(3) Uani d . 1

loop_
_atom_site_aniso_label
_atom_site_aniso_U_11
_atom_site_aniso_U_22
_atom_site_aniso_U_33
_atom_site_aniso_U_12
_atom_site_aniso_U_13
_atom_site_aniso_U_23
C1 0.0502(18) 0.0502(17) 0.0481(17) -0.0035(14) 0.0149(13) 0.0042(13)
C2 0.0529(19) 0.0607(19) 0.0503(18) -0.0040(15) 0.0093(15) 0.0033(14)
C3 0.086(3) 0.090(2) 0.057(2) -0.029(2) 0.0194(17) -0.0155(17)
N1 0.0638(17) 0.0687(17) 0.0483(15) -0.0095(14) 0.0156(13) -0.0002(12)
C5 0.059(2) 0.065(2) 0.0502(19) -0.0019(17) 0.0198(15) 0.0054(15)
C6 0.079(2) 0.097(3) 0.062(2) -0.018(2) 0.0332(18) -0.0049(18)
C7 0.0493(18) 0.0514(17) 0.0509(18) -0.0021(14) 0.0160(14) 0.0049(13)
C8 0.0512(19) 0.0568(18) 0.0483(18) -0.0031(15) 0.0130(14) 0.0025(14)
C9 0.069(2) 0.106(3) 0.0494(19) -0.0218(19) 0.0191(16) -0.0043(17)
C10 0.063(2) 0.071(2) 0.0493(18) -0.0085(17) 0.0149(15) 0.0097(15)
C11 0.060(2) 0.065(2) 0.0429(18) -0.0101(16) 0.0134(15) 0.0078(15)
C12 0.101(3) 0.085(3) 0.053(2) 0.013(2) 0.0188(19) 0.0137(18)
C13 0.120(3) 0.094(3) 0.059(2) 0.003(3) 0.032(2) 0.003(2)
C14 0.074(2) 0.069(2) 0.082(3) -0.0083(19) 0.017(2) -0.0141(19)
C15 0.091(3) 0.076(2) 0.080(3) 0.008(2) -0.001(2) 0.005(2)
C16 0.088(3) 0.090(3) 0.053(2) 0.006(2) 0.0098(18) 0.0104(19)
C17 0.064(2) 0.056(2) 0.080(3) -0.0052(17) 0.0312(18) 0.0061(17)
C18 0.086(3) 0.071(2) 0.100(3) -0.025(2) 0.028(2) -0.013(2)
C19 0.0510(18) 0.0547(18) 0.0569(19) -0.0065(15) 0.0166(15) 0.0053(14)
C20 0.061(2) 0.059(2) 0.074(2) -0.0064(16) 0.0248(17) -0.0054(16)
C21 0.067(2) 0.079(2) 0.074(2) -0.0209(18) 0.0321(17) -0.0136(17)
C22 0.088(3) 0.090(3) 0.078(3) -0.042(2) 0.026(2) 0.006(2)
C23 0.138(4) 0.149(4) 0.086(3) -0.075(3) 0.063(3) -0.016(3)
C24 0.065(2) 0.058(2) 0.062(2) -0.0119(17) 0.0270(16) -0.0035(16)
C25 0.087(3) 0.065(2) 0.078(2) -0.009(2) 0.018(2) -0.0066(18)
C26 0.093(3) 0.091(3) 0.089(3) 0.006(2) 0.010(2) 0.014(2)
C27 0.103(3) 0.111(3) 0.070(3) -0.026(3) 0.008(2) 0.000(2)
C28 0.112(3) 0.087(3) 0.078(3) -0.031(3) 0.016(2) -0.027(2)
C29 0.089(3) 0.063(2) 0.082(3) -0.0087(19) 0.026(2) -0.0139(18)
C30 0.200(9) 0.245(10) 0.344(12) -0.037(9) 0.030(9) 0.194(9)
C31 0.172(8) 0.43(2) 0.246(11) 0.069(10) 0.118(8) 0.043(10)
C32 0.337(17) 0.183(8) 0.391(19) 0.106(9) 0.002(13) 0.113(10)
C33 0.288(13) 0.412(17) 0.082(5) 0.054(11) 0.046(6) 0.043(7)
Cl1 0.1458(12) 0.2111(15) 0.1152(10) -0.0404(11) -0.0362(9) 0.0005(9)
Cl2 0.1092(9) 0.1077(9) 0.1404(10) 0.0055(7) 0.0365(7) -0.0408(7)
C4 0.0535(18) 0.0540(18) 0.0476(17) -0.0036(15) 0.0173(14) -0.0003(13)
N2 0.0572(16) 0.0591(15) 0.0530(15) -0.0118(13) 0.0199(12) 0.0011(12)
N3 0.0685(18) 0.0679(17) 0.0552(16) -0.0182(14) 0.0247(13) -0.0002(12)
N4 0.0627(18) 0.0715(17) 0.0588(16) -0.0186(14) 0.0205(13) 0.0003(13)
N5 0.0727(18) 0.0739(18) 0.0610(17) -0.0265(15) 0.0251(14) -0.0021(14)
O1 0.0943(18) 0.0717(15) 0.0984(18) -0.0104(13) 0.0544(14) 0.0121(13)
O2 0.127(2) 0.0940(19) 0.0980(19) -0.0551(17) 0.0416(16) -0.0050(15)
O3 0.146(4) 0.291(7) 0.330(9) -0.017(4) -0.017(5) 0.093(6)

loop_
_atom_type_symbol
_atom_type_description
_atom_type_scat_dispersion_real
_atom_type_scat_dispersion_imag
_atom_type_scat_source
C C 0.0033 0.0016 'International Tables Vol C Tables 4.2.6.8 and 6.1.1.4'
H H 0.0000 0.0000 'International Tables Vol C Tables 4.2.6.8 and 6.1.1.4'
N N 0.0061 0.0033 'International Tables Vol C Tables 4.2.6.8 and 6.1.1.4'
O O 0.0106 0.0060 'International Tables Vol C Tables 4.2.6.8 and 6.1.1.4'
Cl Cl 0.1484 0.1585 'International Tables Vol C Tables 4.2.6.8 and 6.1.1.4'

loop_
_geom_angle_atom_site_label_1
_geom_angle_atom_site_label_2
_geom_angle_atom_site_label_3
_geom_angle
C4 C1 C2 117.2(2)
C4 C1 C8 118.8(2)
C2 C1 C8 123.9(3)
N1 C2 C1 121.3(3)
N1 C2 C3 113.9(3)
C1 C2 C3 124.7(3)
C2 C3 H3A 109.5
C2 C3 H3B 109.5
H3A C3 H3B 109.5
C2 C3 H3C 109.5
H3A C3 H3C 109.5
H3B C3 H3C 109.5
C5 N1 C2 121.2(2)
N1 C5 C7 121.1(2)
N1 C5 C6 114.0(3)
C7 C5 C6 124.9(3)
C5 C6 H6A 109.5
C5 C6 H6B 109.5
H6A C6 H6B 109.5
C5 C6 H6C 109.5
H6A C6 H6C 109.5
H6B C6 H6C 109.5
C4 C7 C5 117.0(3)
C4 C7 C19 118.9(3)
C5 C7 C19 124.1(2)
N2 C8 C1 122.9(2)
N2 C8 C9 113.8(2)
C1 C8 C9 123.3(3)
C8 C9 C10 103.6(2)
C8 C9 H9A 111.0
C10 C9 H9A 111.0
C8 C9 H9B 111.0
C10 C9 H9B 111.0
H9A C9 H9B 109.0
N3 C10 C11 113.0(2)
N3 C10 C9 101.0(2)
C11 C10 C9 114.8(3)
N3 C10 H10 109.2
C11 C10 H10 109.2
C9 C10 H10 109.2
C16 C11 C12 117.2(3)
C16 C11 C10 121.1(3)
C12 C11 C10 121.7(3)
C11 C12 C13 121.6(3)
C11 C12 H12 119.2
C13 C12 H12 119.2
C14 C13 C12 119.5(3)
C14 C13 H13 120.2
C12 C13 H13 120.2
C13 C14 C15 120.6(3)
C13 C14 Cl2 119.8(3)
C15 C14 Cl2 119.6(3)
C14 C15 C16 118.9(3)
C14 C15 H15 120.5
C16 C15 H15 120.5
C11 C16 C15 122.2(3)
C11 C16 H16 118.9
C15 C16 H16 118.9
O1 C17 N3 119.2(3)
O1 C17 C18 123.2(3)
N3 C17 C18 117.6(3)
C17 C18 H18A 109.5
C17 C18 H18B 109.5
H18A C18 H18B 109.5
C17 C18 H18C 109.5
H18A C18 H18C 109.5
H18B C18 H18C 109.5
N4 C19 C7 122.2(3)
N4 C19 C21 113.0(3)
C7 C19 C21 124.8(2)
N5 C20 C24 111.6(3)
N5 C20 C21 100.6(2)
C24 C20 C21 115.8(3)
N5 C20 H20 109.5
C24 C20 H20 109.5
C21 C20 H20 109.5
C19 C21 C20 103.3(2)
C19 C21 H21A 111.1
C20 C21 H21A 111.1
C19 C21 H21B 111.1
C20 C21 H21B 111.1
H21A C21 H21B 109.1
O2 C22 N5 119.4(3)
O2 C22 C23 124.3(3)
N5 C22 C23 116.2(3)
C22 C23 H23A 109.5
C22 C23 H23B 109.5
H23A C23 H23B 109.5
C22 C23 H23C 109.5
H23A C23 H23C 109.5
H23B C23 H23C 109.5
C25 C24 C29 118.3(3)
C25 C24 C20 121.5(3)
C29 C24 C20 120.2(3)
C24 C25 C26 121.3(3)
C24 C25 H25 119.4
C26 C25 H25 119.4
C27 C26 C25 118.8(4)
C27 C26 H26 120.6
C25 C26 H26 120.6
C26 C27 C28 121.7(4)
C26 C27 Cl1 119.5(4)
C28 C27 Cl1 118.8(4)
C27 C28 C29 119.2(3)
C27 C28 H28 120.4
C29 C28 H28 120.4
C24 C29 C28 120.7(4)
C24 C29 H29 119.7
C28 C29 H29 119.7
C31 C30 O3 104.8(8)
C31 C30 H30A 110.8
O3 C30 H30A 110.8
C31 C30 H30B 110.8
O3 C30 H30B 110.8
H30A C30 H30B 108.9
C30 C31 C32 102.7(8)
C30 C31 H31A 111.2
C32 C31 H31A 111.2
C30 C31 H31B 111.2
C32 C31 H31B 111.2
H31A C31 H31B 109.1
C33 C32 C31 103.5(8)
C33 C32 H32A 111.1
C31 C32 H32A 111.1
C33 C32 H32B 111.1
C31 C32 H32B 111.1
H32A C32 H32B 109.0
O3 C33 C32 93.9(7)
O3 C33 H33A 113.0
C32 C33 H33A 113.0
O3 C33 H33B 113.0
C32 C33 H33B 113.0
H33A C33 H33B 110.4
C1 C4 C7 122.1(3)
C1 C4 H4A 119.0
C7 C4 H4A 119.0
C8 N2 N3 108.5(2)
C17 N3 N2 121.8(2)
C17 N3 C10 124.5(3)
N2 N3 C10 113.0(2)
C19 N4 N5 109.4(2)
C22 N5 N4 120.6(3)
C22 N5 C20 124.7(3)
N4 N5 C20 113.3(2)
C33 O3 C30 100.0(7)

loop_
_geom_bond_atom_site_label_1
_geom_bond_atom_site_label_2
_geom_bond_distance
C1 C4 1.387(3)
C1 C2 1.400(4)
C1 C8 1.469(4)
C2 N1 1.343(3)
C2 C3 1.497(4)
C3 H3A 0.9600
C3 H3B 0.9600
C3 H3C 0.9600
N1 C5 1.340(3)
C5 C7 1.410(4)
C5 C6 1.498(4)
C6 H6A 0.9600
C6 H6B 0.9600
C6 H6C 0.9600
C7 C4 1.388(4)
C7 C19 1.459(4)
C8 N2 1.281(3)
C8 C9 1.498(4)
C9 C10 1.531(4)
C9 H9A 0.9700
C9 H9B 0.9700
C10 N3 1.485(4)
C10 C11 1.495(4)
C10 H10 0.9800
C11 C16 1.363(4)
C11 C12 1.370(4)
C12 C13 1.386(5)
C12 H12 0.9300
C13 C14 1.349(5)
C13 H13 0.9300
C14 C15 1.361(5)
C14 Cl2 1.738(4)
C15 C16 1.386(5)
C15 H15 0.9300
C16 H16 0.9300
C17 O1 1.226(3)
C17 N3 1.350(4)
C17 C18 1.493(4)
C18 H18A 0.9600
C18 H18B 0.9600
C18 H18C 0.9600
C19 N4 1.278(3)
C19 C21 1.509(4)
C20 N5 1.478(4)
C20 C24 1.510(4)
C20 C21 1.547(4)
C20 H20 0.9800
C21 H21A 0.9700
C21 H21B 0.9700
C22 O2 1.222(4)
C22 N5 1.350(4)
C22 C23 1.502(5)
C23 H23A 0.9600
C23 H23B 0.9600
C23 H23C 0.9600
C24 C25 1.377(4)
C24 C29 1.378(4)
C25 C26 1.378(5)
C25 H25 0.9300
C26 C27 1.355(5)
C26 H26 0.9300
C27 C28 1.359(5)
C27 Cl1 1.747(4)
C28 C29 1.378(5)
C28 H28 0.9300
C29 H29 0.9300
C30 C31 1.252(10)
C30 O3 1.396(8)
C30 H30A 0.9700
C30 H30B 0.9700
C31 C32 1.452(12)
C31 H31A 0.9700
C31 H31B 0.9700
C32 C33 1.380(13)
C32 H32A 0.9700
C32 H32B 0.9700
C33 O3 1.328(9)
C33 H33A 0.9700
C33 H33B 0.9700
C4 H4A 0.9300
N2 N3 1.389(3)
N4 N5 1.384(3)

loop_
_geom_hbond_atom_site_label_D
_geom_hbond_atom_site_label_H
_geom_hbond_atom_site_label_A
_geom_hbond_site_symmetry_A
_geom_hbond_distance_DH
_geom_hbond_distance_HA
_geom_hbond_distance_DA
_geom_hbond_angle_DHA
_geom_hbond_publ_flag
C9 H9B O3 . 0.97 2.49 3.423(7) 162.5 yes
C21 H21B O1 2_655 0.97 2.57 3.211(4) 123.4 yes
C9 H9A O1 2_655 0.97 2.35 3.234(4) 150.6 yes
C23 H23A O2 3_775 0.96 2.45 3.385(4) 165.5 yes

loop_
_geom_torsion_atom_site_label_1
_geom_torsion_atom_site_label_2
_geom_torsion_atom_site_label_3
_geom_torsion_atom_site_label_4
_geom_torsion
C4 C1 C2 N1 0.7(4)
C8 C1 C2 N1 -176.9(3)
C4 C1 C2 C3 179.5(3)
C8 C1 C2 C3 1.9(5)
C1 C2 N1 C5 -0.6(4)
C3 C2 N1 C5 -179.6(3)
C2 N1 C5 C7 -0.4(4)
C2 N1 C5 C6 179.4(3)
N1 C5 C7 C4 1.2(4)
C6 C5 C7 C4 -178.5(3)
N1 C5 C7 C19 -178.3(3)
C6 C5 C7 C19 2.0(5)
C4 C1 C8 N2 167.5(3)
C2 C1 C8 N2 -14.9(4)
C4 C1 C8 C9 -13.4(4)
C2 C1 C8 C9 164.2(3)
N2 C8 C9 C10 -2.2(4)
C1 C8 C9 C10 178.7(3)
C8 C9 C10 N3 2.6(3)
C8 C9 C10 C11 -119.2(3)
N3 C10 C11 C16 -49.3(4)
C9 C10 C11 C16 65.7(4)
N3 C10 C11 C12 130.7(3)
C9 C10 C11 C12 -114.2(3)
C16 C11 C12 C13 0.4(5)
C10 C11 C12 C13 -179.7(3)
C11 C12 C13 C14 0.1(6)
C12 C13 C14 C15 -0.8(6)
C12 C13 C14 Cl2 178.1(3)
C13 C14 C15 C16 1.0(5)
Cl2 C14 C15 C16 -177.8(3)
C12 C11 C16 C15 -0.1(5)
C10 C11 C16 C15 179.9(3)
C14 C15 C16 C11 -0.6(5)
C4 C7 C19 N4 177.9(3)
C5 C7 C19 N4 -2.6(4)
C4 C7 C19 C21 -2.4(4)
C5 C7 C19 C21 177.1(3)
N4 C19 C21 C20 4.7(4)
C7 C19 C21 C20 -175.0(3)
N5 C20 C21 C19 -6.0(3)
C24 C20 C21 C19 -126.5(3)
N5 C20 C24 C25 -60.2(4)
C21 C20 C24 C25 54.1(4)
N5 C20 C24 C29 118.3(3)
C21 C20 C24 C29 -127.4(3)
C29 C24 C25 C26 -1.4(5)
C20 C24 C25 C26 177.1(3)
C24 C25 C26 C27 0.1(6)
C25 C26 C27 C28 1.6(6)
C25 C26 C27 Cl1 -177.6(3)
C26 C27 C28 C29 -1.9(6)
Cl1 C27 C28 C29 177.3(3)
C25 C24 C29 C28 1.1(5)
C20 C24 C29 C28 -177.5(3)
C27 C28 C29 C24 0.5(6)
O3 C30 C31 C32 -18.4(14)
C30 C31 C32 C33 -17.0(16)
C31 C32 C33 O3 45.8(12)
C2 C1 C4 C7 0.2(4)
C8 C1 C4 C7 178.0(2)
C5 C7 C4 C1 -1.1(4)
C19 C7 C4 C1 178.4(2)
C1 C8 N2 N3 179.7(2)
C9 C8 N2 N3 0.6(3)
O1 C17 N3 N2 175.8(3)
C18 C17 N3 N2 -3.2(4)
O1 C17 N3 C10 6.3(5)
C18 C17 N3 C10 -172.7(3)
C8 N2 N3 C17 -169.2(3)
C8 N2 N3 C10 1.4(3)
C11 C10 N3 C17 -69.2(4)
C9 C10 N3 C17 167.7(3)
C11 C10 N3 N2 120.5(3)
C9 C10 N3 N2 -2.6(3)
C7 C19 N4 N5 178.8(2)
C21 C19 N4 N5 -1.0(4)
O2 C22 N5 N4 168.8(3)
C23 C22 N5 N4 -14.0(5)
O2 C22 N5 C20 3.5(6)
C23 C22 N5 C20 -179.3(3)
C19 N4 N5 C22 -170.4(3)
C19 N4 N5 C20 -3.6(3)
C24 C20 N5 C22 -64.2(4)
C21 C20 N5 C22 172.4(3)
C24 C20 N5 N4 129.5(3)
C21 C20 N5 N4 6.1(3)
C32 C33 O3 C30 -56.7(11)
C31 C30 O3 C33 50.4(13)
